data_7243113
loop_
_publ_author_name
'Nagarasu, Palaniyappan'
'Kundu, Anu'
'Thiruvenkatam, Vijay'
'Raghavaiah, Pallepogu'
'Anthony, Savarimuthu Philip'
'Madhu, Vedichi'

_publ_section_title
;
 Investigating the structure--fluorescence properties of
 tetraphenylethylene fused imidazole AIEgens: reversible
 mechanofluorochromism and polymer matrix controlled fluorescence tuning
;
_journal_issue 31
_journal_name_full CrystEngComm
_journal_page_first 5403
_journal_page_last 5410
_journal_paper_doi 10.1039/D1CE00561H
_journal_volume 23
_journal_year 2021
_chemical_formula_moiety 'C47 H33 F N2'
_chemical_formula_sum 'C47 H33 F N2'
_chemical_formula_weight 644.75
_space_group_crystal_system triclinic
_space_group_IT_number 2
_space_group_name_Hall '-P 1'
_space_group_name_H-M_alt 'P -1'
_atom_sites_solution_hydrogens geom
_atom_sites_solution_primary direct
_audit_creation_date 2020-03-19
_audit_creation_method
;
Olex2 1.2
(compiled 2018.05.29 svn.r3508 for OlexSys, GUI svn.r5506)
;
_audit_update_record
;
2021-01-04 deposited with the CCDC.	2021-06-28 downloaded from the CCDC.
;
_cell_angle_alpha 98.441(4)
_cell_angle_beta 94.465(3)
_cell_angle_gamma 114.358(3)
_cell_formula_units_Z 2
_cell_length_a 9.3263(10)
_cell_length_b 10.8791(12)
_cell_length_c 19.822(2)
_cell_measurement_reflns_used 8838
_cell_measurement_temperature 273(2)
_cell_measurement_theta_max 23.24
_cell_measurement_theta_min 2.43
_cell_volume 1790.8(3)
_computing_molecular_graphics 'Olex2 (Dolomanov et al., 2009)'
_computing_publication_material 'Olex2 (Dolomanov et al., 2009)'
_computing_structure_refinement 'ShelXL (Sheldrick, 2015)'
_computing_structure_solution 'ShelXS (Sheldrick, 2008)'
_diffrn_ambient_temperature 273.15
_diffrn_measured_fraction_theta_full 0.996
_diffrn_measured_fraction_theta_max 0.995
_diffrn_measurement_device_type 'Bruker APEX-II CCD'
_diffrn_measurement_method '\f and \w scans'
_diffrn_radiation_type MoK\a
_diffrn_radiation_wavelength 0.71073
_diffrn_reflns_av_R_equivalents 0.0774
_diffrn_reflns_av_unetI/netI 0.0497
_diffrn_reflns_Laue_measured_fraction_full 0.996
_diffrn_reflns_Laue_measured_fraction_max 0.995
_diffrn_reflns_limit_h_max 11
_diffrn_reflns_limit_h_min -11
_diffrn_reflns_limit_k_max 13
_diffrn_reflns_limit_k_min -13
_diffrn_reflns_limit_l_max 23
_diffrn_reflns_limit_l_min -23
_diffrn_reflns_number 45852
_diffrn_reflns_point_group_measured_fraction_full 0.996
_diffrn_reflns_point_group_measured_fraction_max 0.995
_diffrn_reflns_theta_full 25.242
_diffrn_reflns_theta_max 25.282
_diffrn_reflns_theta_min 2.426
_diffrn_standards_number 0
_exptl_absorpt_coefficient_mu 0.073
_exptl_absorpt_correction_type none
_exptl_crystal_colour 'color less'
_exptl_crystal_density_diffrn 1.196
_exptl_crystal_description needle
_exptl_crystal_F_000 676
_exptl_crystal_size_max 0.33
_exptl_crystal_size_mid 0.18
_exptl_crystal_size_min 0.1
_refine_diff_density_max 0.505
_refine_diff_density_min -0.384
_refine_diff_density_rms 0.089
_refine_ls_extinction_coef 0.073(11)
_refine_ls_extinction_expression Fc^*^=kFc[1+0.001xFc^2^\l^3^/sin(2\q)]^-1/4^
_refine_ls_extinction_method 'SHELXL-2014/7 (Sheldrick 2014'
_refine_ls_goodness_of_fit_ref 1.085
_refine_ls_hydrogen_treatment constr
_refine_ls_matrix_type full
_refine_ls_number_parameters 452
_refine_ls_number_reflns 6481
_refine_ls_number_restraints 0
_refine_ls_restrained_S_all 1.085
_refine_ls_R_factor_all 0.1720
_refine_ls_R_factor_gt 0.1461
_refine_ls_shift/su_max 0.002
_refine_ls_shift/su_mean 0.000
_refine_ls_structure_factor_coef Fsqd
_refine_ls_weighting_details 'w=1/[\s^2^(Fo^2^)+(0.1492P)^2^+9.7189P] where P=(Fo^2^+2Fc^2^)/3'
_refine_ls_weighting_scheme calc
_refine_ls_wR_factor_gt 0.4138
_refine_ls_wR_factor_ref 0.4278
_reflns_Friedel_coverage 0.000
_reflns_number_gt 4710
_reflns_number_total 6481
_reflns_threshold_expression 'I > 2\s(I)'
_cod_data_source_file d1ce00561h2.cif
_cod_data_source_block vjtpffb7_0m_a
_cod_depositor_comments 'Adding full bibliography for 7243111--7243113.cif.'
_cod_database_code 7243113
_shelx_shelxl_version_number 2014/7
_shelx_space_group_comment
;
The symmetry employed for this shelxl refinement is uniquely defined
by the following loop, which should always be used as a source of
symmetry information in preference to the above space-group names.
They are only intended as comments.
;
_shelx_estimated_absorpt_t_max 0.993
_shelx_estimated_absorpt_t_min 0.976
_olex2_refinement_description
;
1. Fixed Uiso
 At 1.2 times of:
  All C(H) groups
2.a Aromatic/amide H refined with riding coordinates:
 C5(H5), C6(H6), C7(H7), C8(H8), C9(H9), C11(H11), C12(H12), C13(H13),
 C14(H14), C15(H15), C17(H17), C18(H18), C19(H19), C20(H20), C21(H21), C22(H22),
  C23(H23), C25(H25), C26(H26), C30(H30), C31(H31), C32(H32), C33(H33),
 C34(H34), C37(H37), C38(H38), C39(H39), C40(H40), C41(H41), C43(H43), C44(H44),
  C46(H46), C47(H47)
;
_olex2_submission_special_instructions 'No special instructions were received'

loop_
_space_group_symop_operation_xyz
'x, y, z'
'-x, -y, -z'

loop_
_atom_site_label
_atom_site_type_symbol
_atom_site_fract_x
_atom_site_fract_y
_atom_site_fract_z
_atom_site_U_iso_or_equiv
_atom_site_adp_type
_atom_site_occupancy
_atom_site_site_symmetry_order
_atom_site_calc_flag
_atom_site_refinement_flags_posn
_atom_site_refinement_flags_adp
_atom_site_refinement_flags_occupancy
_atom_site_disorder_assembly
_atom_site_disorder_group
N1 N 0.7476(6) 0.6682(6) 0.4726(3) 0.0452(13) Uani 1 1 d . . . . .
N2 N 0.7061(6) 0.4557(5) 0.4256(3) 0.0439(13) Uani 1 1 d . . . . .
C1 C 0.6522(8) 0.7002(7) 0.2220(4) 0.0486(16) Uani 1 1 d . . . . .
C2 C 0.6371(9) 0.7429(8) 0.1545(4) 0.0546(18) Uani 1 1 d . . . . .
C3 C 0.4959(9) 0.7072(7) 0.1147(4) 0.0541(18) Uani 1 1 d . . . . .
C4 C 0.3373(10) 0.6390(9) 0.1396(5) 0.068(2) Uani 1 1 d . . . . .
C5 C 0.3123(11) 0.6864(11) 0.2046(6) 0.078(3) Uani 1 1 d . . . . .
H5 H 0.3942 0.7602 0.2345 0.094 Uiso 1 1 calc R . . . .
C6 C 0.1635(15) 0.6222(16) 0.2243(8) 0.114(5) Uani 1 1 d . . . . .
H6 H 0.1490 0.6531 0.2684 0.137 Uiso 1 1 calc R . . . .
C7 C 0.0399(16) 0.5176(17) 0.1827(11) 0.126(6) Uani 1 1 d . . . . .
H7 H -0.0588 0.4777 0.1971 0.151 Uiso 1 1 calc R . . . .
C8 C 0.0634(14) 0.4712(13) 0.1180(9) 0.114(5) Uani 1 1 d . . . . .
H8 H -0.0207 0.3991 0.0881 0.136 Uiso 1 1 calc R . . . .
C9 C 0.2104(11) 0.5306(10) 0.0968(7) 0.092(3) Uani 1 1 d . . . . .
H9 H 0.2242 0.4969 0.0531 0.111 Uiso 1 1 calc R . . . .
C10 C 0.4854(10) 0.7307(8) 0.0432(4) 0.066(2) Uani 1 1 d . . . . .
C11 C 0.3951(12) 0.7943(12) 0.0216(6) 0.095(3) Uani 1 1 d . . . . .
H11 H 0.3391 0.8236 0.0519 0.114 Uiso 1 1 calc R . . . .
C12 C 0.3881(18) 0.8152(17) -0.0476(10) 0.130(6) Uani 1 1 d . . . . .
H12 H 0.3267 0.8573 -0.0633 0.156 Uiso 1 1 calc R . . . .
C13 C 0.471(2) 0.7734(15) -0.0897(7) 0.129(6) Uani 1 1 d . . . . .
H13 H 0.4642 0.7864 -0.1349 0.155 Uiso 1 1 calc R . . . .
C14 C 0.5633(19) 0.7137(13) -0.0702(6) 0.123(5) Uani 1 1 d . . . . .
H14 H 0.6226 0.6899 -0.1008 0.148 Uiso 1 1 calc R . . . .
C15 C 0.5695(14) 0.6881(10) -0.0048(5) 0.086(3) Uani 1 1 d . . . . .
H15 H 0.6290 0.6425 0.0084 0.103 Uiso 1 1 calc R . . . .
C16 C 0.7910(9) 0.8220(8) 0.1325(4) 0.0552(18) Uani 1 1 d . . . . .
C17 C 0.9071(13) 0.7732(14) 0.1360(6) 0.103(4) Uani 1 1 d . . . . .
H17 H 0.8882 0.6934 0.1528 0.123 Uiso 1 1 calc R . . . .
C18 C 1.0516(15) 0.8445(16) 0.1141(7) 0.119(5) Uani 1 1 d . . . . .
H18 H 1.1278 0.8102 0.1160 0.143 Uiso 1 1 calc R . . . .
C19 C 1.0853(14) 0.9631(15) 0.0902(6) 0.103(4) Uani 1 1 d . . . . .
H19 H 1.1826 1.0097 0.0758 0.124 Uiso 1 1 calc R . . . .
C20 C 0.9712(13) 1.0112(11) 0.0881(4) 0.083(3) Uani 1 1 d . . . . .
H20 H 0.9918 1.0921 0.0720 0.100 Uiso 1 1 calc R . . . .
C21 C 0.8259(10) 0.9429(8) 0.1092(4) 0.0572(19) Uani 1 1 d . . . . .
H21 H 0.7512 0.9789 0.1076 0.069 Uiso 1 1 calc R . . . .
C22 C 0.7320(9) 0.7948(7) 0.2820(4) 0.0551(18) Uani 1 1 d . . . . .
H22 H 0.7719 0.8881 0.2809 0.066 Uiso 1 1 calc R . . . .
C23 C 0.7542(9) 0.7558(7) 0.3430(4) 0.0529(17) Uani 1 1 d . . . . .
H23 H 0.8085 0.8226 0.3825 0.063 Uiso 1 1 calc R . . . .
C24 C 0.6960(8) 0.6157(7) 0.3467(4) 0.0464(16) Uani 1 1 d . . . . .
C25 C 0.6137(10) 0.5225(7) 0.2870(4) 0.063(2) Uani 1 1 d . . . . .
H25 H 0.5712 0.4290 0.2878 0.075 Uiso 1 1 calc R . . . .
C26 C 0.5922(11) 0.5632(7) 0.2265(4) 0.067(2) Uani 1 1 d . . . . .
H26 H 0.5355 0.4966 0.1872 0.081 Uiso 1 1 calc R . . . .
C27 C 0.7202(7) 0.5815(6) 0.4148(4) 0.0437(15) Uani 1 1 d . . . . .
C28 C 0.7539(7) 0.5962(7) 0.5243(3) 0.0440(15) Uani 1 1 d . . . . .
C29 C 0.7918(8) 0.6727(7) 0.5971(4) 0.0483(16) Uani 1 1 d . . . . .
C30 C 0.8534(9) 0.8138(8) 0.6096(4) 0.065(2) Uani 1 1 d . . . . .
H30 H 0.8734 0.8593 0.5727 0.078 Uiso 1 1 calc R . . . .
C31 C 0.8861(11) 0.8896(10) 0.6759(5) 0.081(3) Uani 1 1 d . . . . .
H31 H 0.9290 0.9851 0.6834 0.097 Uiso 1 1 calc R . . . .
C32 C 0.8552(11) 0.8234(12) 0.7307(5) 0.085(3) Uani 1 1 d . . . . .
H32 H 0.8753 0.8737 0.7754 0.102 Uiso 1 1 calc R . . . .
C33 C 0.7949(11) 0.6834(11) 0.7191(4) 0.077(3) Uani 1 1 d . . . . .
H33 H 0.7749 0.6385 0.7562 0.092 Uiso 1 1 calc R . . . .
C34 C 0.7630(10) 0.6074(9) 0.6530(4) 0.064(2) Uani 1 1 d . . . . .
H34 H 0.7220 0.5120 0.6459 0.077 Uiso 1 1 calc R . . . .
C35 C 0.7277(7) 0.4654(7) 0.4973(3) 0.0431(15) Uani 1 1 d . . . . .
C36 C 0.7227(7) 0.3464(7) 0.5266(3) 0.0425(15) Uani 1 1 d . . . . .
C37 C 0.5901(9) 0.2633(8) 0.5516(5) 0.065(2) Uani 1 1 d . . . . .
H37 H 0.5027 0.2839 0.5513 0.078 Uiso 1 1 calc R . . . .
C38 C 0.5841(11) 0.1508(10) 0.5771(6) 0.081(3) Uani 1 1 d . . . . .
H38 H 0.4938 0.0962 0.5940 0.098 Uiso 1 1 calc R . . . .
C39 C 0.7106(12) 0.1200(10) 0.5774(5) 0.079(3) Uani 1 1 d . . . . .
H39 H 0.7079 0.0454 0.5959 0.095 Uiso 1 1 calc R . . . .
C40 C 0.8425(10) 0.1969(9) 0.5508(5) 0.078(3) Uani 1 1 d . . . . .
H40 H 0.9265 0.1721 0.5485 0.094 Uiso 1 1 calc R . . . .
C41 C 0.8482(9) 0.3117(9) 0.5275(5) 0.066(2) Uani 1 1 d . . . . .
H41 H 0.9401 0.3674 0.5119 0.079 Uiso 1 1 calc R . . . .
C42 C 0.6849(8) 0.3381(7) 0.3754(4) 0.0473(16) Uani 1 1 d . . . . .
C43 C 0.5387(9) 0.2280(7) 0.3596(4) 0.0561(19) Uani 1 1 d . . . . .
H43 H 0.4572 0.2259 0.3842 0.067 Uiso 1 1 calc R . . . .
C44 C 0.5132(11) 0.1199(8) 0.3067(5) 0.069(2) Uani 1 1 d . . . . .
H44 H 0.4144 0.0441 0.2954 0.082 Uiso 1 1 calc R . . . .
C45 C 0.6339(12) 0.1258(9) 0.2717(4) 0.071(2) Uani 1 1 d . . . . .
C46 C 0.7821(12) 0.2328(10) 0.2877(5) 0.077(3) Uani 1 1 d . . . . .
H46 H 0.8640 0.2328 0.2638 0.092 Uiso 1 1 calc R . . . .
C47 C 0.8074(9) 0.3416(9) 0.3408(4) 0.064(2) Uani 1 1 d . . . . .
H47 H 0.9069 0.4163 0.3528 0.076 Uiso 1 1 calc R . . . .
F1 F 0.6093(9) 0.0211(6) 0.2190(3) 0.112(2) Uani 1 1 d . . . . .

loop_
_atom_site_aniso_label
_atom_site_aniso_U_11
_atom_site_aniso_U_22
_atom_site_aniso_U_33
_atom_site_aniso_U_23
_atom_site_aniso_U_13
_atom_site_aniso_U_12
N1 0.044(3) 0.048(3) 0.051(3) 0.018(3) 0.011(2) 0.023(2)
N2 0.044(3) 0.045(3) 0.048(3) 0.015(2) 0.009(2) 0.022(2)
C1 0.053(4) 0.051(4) 0.050(4) 0.020(3) 0.009(3) 0.027(3)
C2 0.063(4) 0.056(4) 0.055(4) 0.018(3) 0.012(3) 0.033(4)
C3 0.068(5) 0.044(4) 0.053(4) 0.010(3) -0.004(3) 0.029(3)
C4 0.057(5) 0.064(5) 0.091(6) 0.035(5) 0.008(4) 0.029(4)
C5 0.070(6) 0.088(6) 0.097(7) 0.037(6) 0.024(5) 0.046(5)
C6 0.084(8) 0.154(12) 0.155(12) 0.100(10) 0.055(8) 0.072(9)
C7 0.072(8) 0.134(12) 0.206(17) 0.105(13) 0.041(10) 0.052(8)
C8 0.066(7) 0.083(8) 0.178(14) 0.052(9) -0.008(8) 0.014(6)
C9 0.065(6) 0.076(6) 0.125(9) 0.026(6) -0.006(6) 0.021(5)
C10 0.079(5) 0.055(4) 0.057(5) 0.012(4) -0.010(4) 0.026(4)
C11 0.075(6) 0.118(8) 0.112(8) 0.056(7) -0.003(6) 0.053(6)
C12 0.110(10) 0.129(12) 0.157(15) 0.075(11) -0.017(10) 0.049(9)
C13 0.148(14) 0.105(10) 0.083(9) 0.034(8) -0.044(9) 0.010(9)
C14 0.152(12) 0.100(9) 0.058(6) -0.007(6) -0.014(7) 0.009(8)
C15 0.122(8) 0.075(6) 0.057(5) 0.002(4) 0.003(5) 0.045(6)
C16 0.072(5) 0.065(5) 0.042(4) 0.020(3) 0.008(3) 0.039(4)
C17 0.090(7) 0.142(10) 0.127(9) 0.073(8) 0.053(7) 0.078(7)
C18 0.109(9) 0.166(12) 0.137(11) 0.084(10) 0.067(8) 0.087(9)
C19 0.081(7) 0.155(11) 0.087(7) 0.053(8) 0.036(6) 0.049(7)
C20 0.098(7) 0.093(7) 0.048(5) 0.027(5) 0.019(5) 0.026(6)
C21 0.072(5) 0.058(4) 0.038(4) 0.013(3) 0.001(3) 0.025(4)
C22 0.054(4) 0.043(4) 0.062(5) 0.020(3) 0.001(3) 0.013(3)
C23 0.065(4) 0.041(4) 0.051(4) 0.013(3) 0.001(3) 0.022(3)
C24 0.041(3) 0.044(4) 0.058(4) 0.019(3) 0.013(3) 0.019(3)
C25 0.079(5) 0.033(3) 0.065(5) 0.016(3) -0.007(4) 0.015(3)
C26 0.091(6) 0.037(4) 0.065(5) 0.010(3) -0.012(4) 0.022(4)
C27 0.038(3) 0.039(3) 0.059(4) 0.018(3) 0.011(3) 0.018(3)
C28 0.038(3) 0.051(4) 0.052(4) 0.020(3) 0.011(3) 0.024(3)
C29 0.040(3) 0.052(4) 0.055(4) 0.010(3) 0.005(3) 0.022(3)
C30 0.058(4) 0.063(5) 0.066(5) 0.005(4) 0.005(4) 0.022(4)
C31 0.075(6) 0.069(6) 0.085(7) -0.012(5) -0.010(5) 0.031(5)
C32 0.070(6) 0.117(9) 0.056(5) -0.023(5) -0.010(4) 0.046(6)
C33 0.078(6) 0.096(7) 0.046(5) 0.006(4) -0.003(4) 0.032(5)
C34 0.071(5) 0.078(5) 0.054(5) 0.015(4) 0.014(4) 0.041(4)
C35 0.038(3) 0.053(4) 0.047(4) 0.019(3) 0.016(3) 0.024(3)
C36 0.042(3) 0.046(4) 0.046(4) 0.017(3) 0.012(3) 0.021(3)
C37 0.053(4) 0.066(5) 0.094(6) 0.042(4) 0.035(4) 0.031(4)
C38 0.074(6) 0.082(6) 0.121(8) 0.072(6) 0.049(5) 0.042(5)
C39 0.089(6) 0.079(6) 0.098(7) 0.055(5) 0.026(5) 0.049(5)
C40 0.065(5) 0.081(6) 0.117(8) 0.055(6) 0.028(5) 0.044(5)
C41 0.044(4) 0.074(5) 0.100(6) 0.046(5) 0.021(4) 0.033(4)
C42 0.054(4) 0.047(4) 0.054(4) 0.020(3) 0.018(3) 0.030(3)
C43 0.062(4) 0.048(4) 0.067(5) 0.019(4) 0.030(4) 0.027(4)
C44 0.082(6) 0.044(4) 0.075(5) 0.011(4) 0.018(5) 0.021(4)
C45 0.102(7) 0.062(5) 0.064(5) 0.006(4) 0.019(5) 0.052(5)
C46 0.090(7) 0.092(7) 0.075(6) 0.016(5) 0.037(5) 0.061(6)
C47 0.052(4) 0.073(5) 0.072(5) 0.016(4) 0.017(4) 0.031(4)
F1 0.177(7) 0.091(4) 0.088(4) 0.000(3) 0.041(4) 0.081(4)

loop_
_atom_type_symbol
_atom_type_description
_atom_type_scat_dispersion_real
_atom_type_scat_dispersion_imag
_atom_type_scat_source
C C 0.0033 0.0016 'International Tables Vol C Tables 4.2.6.8 and 6.1.1.4'
H H 0.0000 0.0000 'International Tables Vol C Tables 4.2.6.8 and 6.1.1.4'
F F 0.0171 0.0103 'International Tables Vol C Tables 4.2.6.8 and 6.1.1.4'
N N 0.0061 0.0033 'International Tables Vol C Tables 4.2.6.8 and 6.1.1.4'

loop_
_geom_angle_atom_site_label_1
_geom_angle_atom_site_label_2
_geom_angle_atom_site_label_3
_geom_angle
_geom_angle_site_symmetry_1
_geom_angle_site_symmetry_3
_geom_angle_publ_flag
C27 N1 C28 105.2(5) . . ?
C27 N2 C35 106.5(5) . . ?
C27 N2 C42 128.3(6) . . ?
C35 N2 C42 125.1(5) . . ?
C22 C1 C2 121.9(6) . . ?
C22 C1 C26 116.8(6) . . ?
C26 C1 C2 121.2(7) . . ?
C3 C2 C1 123.7(7) . . ?
C3 C2 C16 122.2(7) . . ?
C16 C2 C1 114.1(6) . . ?
C2 C3 C4 122.6(7) . . ?
C2 C3 C10 122.2(7) . . ?
C10 C3 C4 115.1(7) . . ?
C5 C4 C3 121.6(8) . . ?
C9 C4 C3 120.5(9) . . ?
C9 C4 C5 117.8(9) . . ?
C4 C5 H5 120.4 . . ?
C6 C5 C4 119.3(11) . . ?
C6 C5 H5 120.4 . . ?
C5 C6 H6 118.5 . . ?
C7 C6 C5 123.0(15) . . ?
C7 C6 H6 118.5 . . ?
C6 C7 H7 121.0 . . ?
C6 C7 C8 118.0(13) . . ?
C8 C7 H7 121.0 . . ?
C7 C8 H8 119.6 . . ?
C7 C8 C9 120.8(13) . . ?
C9 C8 H8 119.6 . . ?
C4 C9 C8 121.1(13) . . ?
C4 C9 H9 119.5 . . ?
C8 C9 H9 119.5 . . ?
C11 C10 C3 121.0(9) . . ?
C11 C10 C15 118.5(9) . . ?
C15 C10 C3 120.5(8) . . ?
C10 C11 H11 120.3 . . ?
C10 C11 C12 119.3(12) . . ?
C12 C11 H11 120.3 . . ?
C11 C12 H12 120.5 . . ?
C13 C12 C11 119.0(13) . . ?
C13 C12 H12 120.5 . . ?
C12 C13 H13 118.3 . . ?
C12 C13 C14 123.5(14) . . ?
C14 C13 H13 118.3 . . ?
C13 C14 H14 120.4 . . ?
C13 C14 C15 119.3(15) . . ?
C15 C14 H14 120.4 . . ?
C10 C15 H15 119.8 . . ?
C14 C15 C10 120.3(12) . . ?
C14 C15 H15 119.8 . . ?
C17 C16 C2 118.6(7) . . ?
C21 C16 C2 123.2(7) . . ?
C21 C16 C17 118.2(8) . . ?
C16 C17 H17 120.2 . . ?
C18 C17 C16 119.6(10) . . ?
C18 C17 H17 120.2 . . ?
C17 C18 H18 118.9 . . ?
C19 C18 C17 122.1(11) . . ?
C19 C18 H18 118.9 . . ?
C18 C19 H19 121.1 . . ?
C20 C19 C18 117.7(10) . . ?
C20 C19 H19 121.1 . . ?
C19 C20 H20 119.1 . . ?
C19 C20 C21 121.8(10) . . ?
C21 C20 H20 119.1 . . ?
C16 C21 C20 120.6(8) . . ?
C16 C21 H21 119.7 . . ?
C20 C21 H21 119.7 . . ?
C1 C22 H22 119.0 . . ?
C23 C22 C1 122.0(6) . . ?
C23 C22 H22 119.0 . . ?
C22 C23 H23 119.6 . . ?
C22 C23 C24 120.8(7) . . ?
C24 C23 H23 119.6 . . ?
C23 C24 C27 117.7(6) . . ?
C25 C24 C23 116.6(6) . . ?
C25 C24 C27 125.6(6) . . ?
C24 C25 H25 119.1 . . ?
C26 C25 C24 121.9(6) . . ?
C26 C25 H25 119.1 . . ?
C1 C26 H26 119.1 . . ?
C25 C26 C1 121.9(7) . . ?
C25 C26 H26 119.1 . . ?
N1 C27 N2 112.2(6) . . ?
N1 C27 C24 122.4(6) . . ?
N2 C27 C24 125.3(6) . . ?
N1 C28 C29 117.3(6) . . ?
C35 C28 N1 111.1(6) . . ?
C35 C28 C29 131.6(6) . . ?
C30 C29 C28 118.8(7) . . ?
C30 C29 C34 118.2(7) . . ?
C34 C29 C28 122.9(7) . . ?
C29 C30 H30 119.4 . . ?
C29 C30 C31 121.3(9) . . ?
C31 C30 H30 119.4 . . ?
C30 C31 H31 120.1 . . ?
C32 C31 C30 119.9(9) . . ?
C32 C31 H31 120.1 . . ?
C31 C32 H32 120.3 . . ?
C33 C32 C31 119.5(8) . . ?
C33 C32 H32 120.3 . . ?
C32 C33 H33 119.6 . . ?
C32 C33 C34 120.8(9) . . ?
C34 C33 H33 119.6 . . ?
C29 C34 H34 119.8 . . ?
C33 C34 C29 120.4(8) . . ?
C33 C34 H34 119.8 . . ?
N2 C35 C36 120.3(6) . . ?
C28 C35 N2 105.0(5) . . ?
C28 C35 C36 134.7(6) . . ?
C37 C36 C35 121.6(6) . . ?
C41 C36 C35 121.0(6) . . ?
C41 C36 C37 117.3(6) . . ?
C36 C37 H37 119.3 . . ?
C38 C37 C36 121.5(7) . . ?
C38 C37 H37 119.3 . . ?
C37 C38 H38 120.3 . . ?
C39 C38 C37 119.5(7) . . ?
C39 C38 H38 120.3 . . ?
C38 C39 H39 119.5 . . ?
C38 C39 C40 121.0(8) . . ?
C40 C39 H39 119.5 . . ?
C39 C40 H40 120.7 . . ?
C39 C40 C41 118.6(8) . . ?
C41 C40 H40 120.7 . . ?
C36 C41 C40 122.0(7) . . ?
C36 C41 H41 119.0 . . ?
C40 C41 H41 119.0 . . ?
C43 C42 N2 119.1(6) . . ?
C43 C42 C47 121.1(7) . . ?
C47 C42 N2 119.6(7) . . ?
C42 C43 H43 120.3 . . ?
C42 C43 C44 119.5(7) . . ?
C44 C43 H43 120.3 . . ?
C43 C44 H44 120.5 . . ?
C45 C44 C43 119.0(8) . . ?
C45 C44 H44 120.5 . . ?
C44 C45 C46 122.6(8) . . ?
C44 C45 F1 119.4(9) . . ?
F1 C45 C46 117.9(8) . . ?
C45 C46 H46 120.9 . . ?
C45 C46 C47 118.2(8) . . ?
C47 C46 H46 120.9 . . ?
C42 C47 C46 119.5(8) . . ?
C42 C47 H47 120.2 . . ?
C46 C47 H47 120.2 . . ?

loop_
_geom_bond_atom_site_label_1
_geom_bond_atom_site_label_2
_geom_bond_distance
_geom_bond_site_symmetry_2
_geom_bond_publ_flag
N1 C27 1.306(9) . ?
N1 C28 1.390(8) . ?
N2 C27 1.370(8) . ?
N2 C35 1.402(8) . ?
N2 C42 1.433(9) . ?
C1 C2 1.494(10) . ?
C1 C22 1.378(10) . ?
C1 C26 1.378(9) . ?
C2 C3 1.354(10) . ?
C2 C16 1.476(11) . ?
C3 C4 1.517(11) . ?
C3 C10 1.479(10) . ?
C4 C5 1.388(13) . ?
C4 C9 1.382(13) . ?
C5 H5 0.9300 . ?
C5 C6 1.390(14) . ?
C6 H6 0.9300 . ?
C6 C7 1.34(2) . ?
C7 H7 0.9300 . ?
C7 C8 1.38(2) . ?
C8 H8 0.9300 . ?
C8 C9 1.383(17) . ?
C9 H9 0.9300 . ?
C10 C11 1.372(12) . ?
C10 C15 1.421(13) . ?
C11 H11 0.9300 . ?
C11 C12 1.425(19) . ?
C12 H12 0.9300 . ?
C12 C13 1.33(2) . ?
C13 H13 0.9300 . ?
C13 C14 1.34(2) . ?
C14 H14 0.9300 . ?
C14 C15 1.368(15) . ?
C15 H15 0.9300 . ?
C16 C17 1.390(12) . ?
C16 C21 1.378(10) . ?
C17 H17 0.9300 . ?
C17 C18 1.390(15) . ?
C18 H18 0.9300 . ?
C18 C19 1.363(16) . ?
C19 H19 0.9300 . ?
C19 C20 1.367(15) . ?
C20 H20 0.9300 . ?
C20 C21 1.382(12) . ?
C21 H21 0.9300 . ?
C22 H22 0.9300 . ?
C22 C23 1.368(10) . ?
C23 H23 0.9300 . ?
C23 C24 1.407(9) . ?
C24 C25 1.372(10) . ?
C24 C27 1.476(9) . ?
C25 H25 0.9300 . ?
C25 C26 1.367(11) . ?
C26 H26 0.9300 . ?
C28 C29 1.492(10) . ?
C28 C35 1.357(9) . ?
C29 C30 1.374(10) . ?
C29 C34 1.386(10) . ?
C30 H30 0.9300 . ?
C30 C31 1.383(12) . ?
C31 H31 0.9300 . ?
C31 C32 1.375(14) . ?
C32 H32 0.9300 . ?
C32 C33 1.364(14) . ?
C33 H33 0.9300 . ?
C33 C34 1.382(11) . ?
C34 H34 0.9300 . ?
C35 C36 1.480(9) . ?
C36 C37 1.378(9) . ?
C36 C41 1.370(9) . ?
C37 H37 0.9300 . ?
C37 C38 1.373(11) . ?
C38 H38 0.9300 . ?
C38 C39 1.353(12) . ?
C39 H39 0.9300 . ?
C39 C40 1.368(12) . ?
C40 H40 0.9300 . ?
C40 C41 1.377(11) . ?
C41 H41 0.9300 . ?
C42 C43 1.366(10) . ?
C42 C47 1.368(10) . ?
C43 H43 0.9300 . ?
C43 C44 1.381(11) . ?
C44 H44 0.9300 . ?
C44 C45 1.353(12) . ?
C45 C46 1.365(13) . ?
C45 F1 1.355(9) . ?
C46 H46 0.9300 . ?
C46 C47 1.389(12) . ?
C47 H47 0.9300 . ?

loop_
_geom_torsion_atom_site_label_1
_geom_torsion_atom_site_label_2
_geom_torsion_atom_site_label_3
_geom_torsion_atom_site_label_4
_geom_torsion
_geom_torsion_site_symmetry_1
_geom_torsion_site_symmetry_2
_geom_torsion_site_symmetry_3
_geom_torsion_site_symmetry_4
_geom_torsion_publ_flag
N1 C28 C29 C30 -14.7(9) . . . . ?
N1 C28 C29 C34 163.2(6) . . . . ?
N1 C28 C35 N2 0.8(7) . . . . ?
N1 C28 C35 C36 179.0(6) . . . . ?
N2 C35 C36 C37 -101.8(8) . . . . ?
N2 C35 C36 C41 75.9(9) . . . . ?
N2 C42 C43 C44 173.9(7) . . . . ?
N2 C42 C47 C46 -174.1(7) . . . . ?
C1 C2 C3 C4 9.9(11) . . . . ?
C1 C2 C3 C10 -169.4(7) . . . . ?
C1 C2 C16 C17 47.3(11) . . . . ?
C1 C2 C16 C21 -132.2(7) . . . . ?
C1 C22 C23 C24 0.1(12) . . . . ?
C2 C1 C22 C23 -176.0(7) . . . . ?
C2 C1 C26 C25 175.9(8) . . . . ?
C2 C3 C4 C5 45.4(11) . . . . ?
C2 C3 C4 C9 -137.3(8) . . . . ?
C2 C3 C10 C11 -130.1(9) . . . . ?
C2 C3 C10 C15 49.6(11) . . . . ?
C2 C16 C17 C18 178.6(11) . . . . ?
C2 C16 C21 C20 -178.8(7) . . . . ?
C3 C2 C16 C17 -129.7(9) . . . . ?
C3 C2 C16 C21 50.8(11) . . . . ?
C3 C4 C5 C6 178.5(8) . . . . ?
C3 C4 C9 C8 -177.3(9) . . . . ?
C3 C10 C11 C12 180.0(10) . . . . ?
C3 C10 C15 C14 -178.0(9) . . . . ?
C4 C3 C10 C11 50.5(11) . . . . ?
C4 C3 C10 C15 -129.7(9) . . . . ?
C4 C5 C6 C7 -1.7(16) . . . . ?
C5 C4 C9 C8 0.1(14) . . . . ?
C5 C6 C7 C8 1.0(19) . . . . ?
C6 C7 C8 C9 0.3(19) . . . . ?
C7 C8 C9 C4 -0.8(17) . . . . ?
C9 C4 C5 C6 1.1(13) . . . . ?
C10 C3 C4 C5 -135.2(8) . . . . ?
C10 C3 C4 C9 42.1(10) . . . . ?
C10 C11 C12 C13 -1(2) . . . . ?
C11 C10 C15 C14 1.7(15) . . . . ?
C11 C12 C13 C14 -1(2) . . . . ?
C12 C13 C14 C15 3(2) . . . . ?
C13 C14 C15 C10 -3.2(17) . . . . ?
C15 C10 C11 C12 0.2(15) . . . . ?
C16 C2 C3 C4 -173.5(7) . . . . ?
C16 C2 C3 C10 7.2(11) . . . . ?
C16 C17 C18 C19 1(2) . . . . ?
C17 C16 C21 C20 1.7(12) . . . . ?
C17 C18 C19 C20 0(2) . . . . ?
C18 C19 C20 C21 -0.2(17) . . . . ?
C19 C20 C21 C16 -0.7(14) . . . . ?
C21 C16 C17 C18 -1.9(16) . . . . ?
C22 C1 C2 C3 -124.0(8) . . . . ?
C22 C1 C2 C16 59.1(9) . . . . ?
C22 C1 C26 C25 -1.5(13) . . . . ?
C22 C23 C24 C25 -1.6(11) . . . . ?
C22 C23 C24 C27 -178.1(7) . . . . ?
C23 C24 C25 C26 1.5(12) . . . . ?
C23 C24 C27 N1 20.9(9) . . . . ?
C23 C24 C27 N2 -163.9(6) . . . . ?
C24 C25 C26 C1 0.1(14) . . . . ?
C25 C24 C27 N1 -155.3(7) . . . . ?
C25 C24 C27 N2 19.9(11) . . . . ?
C26 C1 C2 C3 58.7(11) . . . . ?
C26 C1 C2 C16 -118.2(8) . . . . ?
C26 C1 C22 C23 1.4(11) . . . . ?
C27 N1 C28 C29 177.2(5) . . . . ?
C27 N1 C28 C35 -0.9(7) . . . . ?
C27 N2 C35 C28 -0.3(6) . . . . ?
C27 N2 C35 C36 -178.9(5) . . . . ?
C27 N2 C42 C43 -105.7(8) . . . . ?
C27 N2 C42 C47 69.9(9) . . . . ?
C27 C24 C25 C26 177.7(8) . . . . ?
C28 N1 C27 N2 0.8(7) . . . . ?
C28 N1 C27 C24 176.5(6) . . . . ?
C28 C29 C30 C31 178.0(7) . . . . ?
C28 C29 C34 C33 -177.5(7) . . . . ?
C28 C35 C36 C37 80.1(10) . . . . ?
C28 C35 C36 C41 -102.2(9) . . . . ?
C29 C28 C35 N2 -177.0(6) . . . . ?
C29 C28 C35 C36 1.2(12) . . . . ?
C29 C30 C31 C32 -0.8(13) . . . . ?
C30 C29 C34 C33 0.4(11) . . . . ?
C30 C31 C32 C33 1.1(14) . . . . ?
C31 C32 C33 C34 -0.7(14) . . . . ?
C32 C33 C34 C29 -0.1(13) . . . . ?
C34 C29 C30 C31 0.0(11) . . . . ?
C35 N2 C27 N1 -0.3(7) . . . . ?
C35 N2 C27 C24 -175.9(6) . . . . ?
C35 N2 C42 C43 79.0(8) . . . . ?
C35 N2 C42 C47 -105.3(8) . . . . ?
C35 C28 C29 C30 163.0(7) . . . . ?
C35 C28 C29 C34 -19.1(11) . . . . ?
C35 C36 C37 C38 178.2(8) . . . . ?
C35 C36 C41 C40 -176.2(8) . . . . ?
C36 C37 C38 C39 -0.3(16) . . . . ?
C37 C36 C41 C40 1.6(13) . . . . ?
C37 C38 C39 C40 -1.9(17) . . . . ?
C38 C39 C40 C41 3.9(17) . . . . ?
C39 C40 C41 C36 -3.8(16) . . . . ?
C41 C36 C37 C38 0.5(13) . . . . ?
C42 N2 C27 N1 -176.3(6) . . . . ?
C42 N2 C27 C24 8.1(10) . . . . ?
C42 N2 C35 C28 175.8(6) . . . . ?
C42 N2 C35 C36 -2.7(9) . . . . ?
C42 C43 C44 C45 -0.1(12) . . . . ?
C43 C42 C47 C46 1.4(12) . . . . ?
C43 C44 C45 C46 2.0(14) . . . . ?
C43 C44 C45 F1 -179.0(8) . . . . ?
C44 C45 C46 C47 -2.2(14) . . . . ?
C45 C46 C47 C42 0.4(13) . . . . ?
C47 C42 C43 C44 -1.6(11) . . . . ?
F1 C45 C46 C47 178.9(8) . . . . ?
